data_2012624
loop_
_publ_author_name
'Thu\'ery, Pierre'
'Asfari, Zouhair'
'Nierlich, Martine'
'Vicens, Jacques'

_publ_section_title
;
 Two triethylammonium ion complexes of monoanionic calix[4]arene
;
_journal_issue 4
_journal_name_full 'Acta Crystallographica Section C'
_journal_page_first o223
_journal_page_last o225
_journal_paper_doi 10.1107/S0108270102003220
_journal_volume 58
_journal_year 2002
_chemical_formula_moiety 'C6 H16 N + , C28 H23 O4 -'
_chemical_formula_sum 'C34 H39 N O4'
_chemical_formula_weight 525.66
_chemical_name_systematic
;
triethylammonium
26,27,28-trihydroxypentacyclo[19.3.1.1^3,7^.1^9,13^.1^15,19^]octacosa-
1(25),3,5,7(28),9,11,13(27),15,17,19(26),21,23-dodecaen-25-olate
;
_space_group_IT_number 33
_symmetry_cell_setting orthorhombic
_symmetry_space_group_name_Hall 'P 2c -2n'
_symmetry_space_group_name_H-M 'P n a 21'
_atom_sites_solution_hydrogens geom
_atom_sites_solution_primary direct
_atom_sites_solution_secondary difmap
_audit_creation_method SHELXL97
_cell_angle_alpha 90
_cell_angle_beta 90
_cell_angle_gamma 90
_cell_formula_units_Z 4
_cell_length_a 18.3531(18)
_cell_length_b 10.8710(12)
_cell_length_c 13.8210(12)
_cell_measurement_reflns_used 15424
_cell_measurement_temperature 100(2)
_cell_measurement_theta_max 25.68
_cell_measurement_theta_min 2.66
_cell_volume 2757.5(5)
_computing_cell_refinement 'DENZO-SMN (Otwinowski & Minor, 1997)'
_computing_data_collection 'KappaCCD Server Software (Nonius, 1997)'
_computing_data_reduction DENZO-SMN
_computing_molecular_graphics 'SHELXTL (Bruker, 1999)'
_computing_publication_material 'SHELXTL and PARST97 (Nardelli, 1995)'
_computing_structure_refinement 'SHELXL97 (Sheldrick, 1997)'
_computing_structure_solution 'SHELXS97 (Sheldrick, 1997)'
_diffrn_ambient_temperature 100(2)
_diffrn_detector_area_resol_mean 18
_diffrn_measured_fraction_theta_full 0.987
_diffrn_measured_fraction_theta_max 0.987
_diffrn_measurement_device_type 'Nonius KappaCCD area-detector'
_diffrn_measurement_method '\f scans'
_diffrn_radiation_monochromator graphite
_diffrn_radiation_source 'fine-focus sealed tube'
_diffrn_radiation_type MoK\a
_diffrn_radiation_wavelength 0.71073
_diffrn_reflns_av_R_equivalents 0.089
_diffrn_reflns_av_sigmaI/netI 0.081
_diffrn_reflns_limit_h_max 22
_diffrn_reflns_limit_h_min 0
_diffrn_reflns_limit_k_max 13
_diffrn_reflns_limit_k_min 0
_diffrn_reflns_limit_l_max 16
_diffrn_reflns_limit_l_min 0
_diffrn_reflns_number 15424
_diffrn_reflns_theta_full 25.68
_diffrn_reflns_theta_max 25.68
_diffrn_reflns_theta_min 2.66
_diffrn_standards_decay_% none
_diffrn_standards_interval_time 0
_diffrn_standards_number 0
_exptl_absorpt_coefficient_mu 0.082
_exptl_absorpt_correction_type none
_exptl_crystal_colour colourless
_exptl_crystal_density_diffrn 1.266
_exptl_crystal_density_meas ?
_exptl_crystal_density_method 'not measured'
_exptl_crystal_description platelet
_exptl_crystal_F_000 1128
_exptl_crystal_size_max 0.25
_exptl_crystal_size_mid 0.25
_exptl_crystal_size_min 0.10
_refine_diff_density_max 0.23
_refine_diff_density_min -0.25
_refine_ls_extinction_method none
_refine_ls_goodness_of_fit_ref 1.083
_refine_ls_hydrogen_treatment constr
_refine_ls_matrix_type full
_refine_ls_number_parameters 353
_refine_ls_number_reflns 2702
_refine_ls_number_restraints 1
_refine_ls_restrained_S_all 1.083
_refine_ls_R_factor_all 0.100
_refine_ls_R_factor_gt 0.057
_refine_ls_shift/su_max <0.001
_refine_ls_shift/su_mean 0.000
_refine_ls_structure_factor_coef Fsqd
_refine_ls_weighting_details 'calc w = 1/[\s^2^(Fo^2^)+(0.0470P)^2^] where P=(Fo^2^+2Fc^2^)/3'
_refine_ls_weighting_scheme calc
_refine_ls_wR_factor_gt 0.106
_refine_ls_wR_factor_ref 0.124
_reflns_number_gt 1909
_reflns_number_total 2702
_reflns_threshold_expression I>2\s(I)
_cod_data_source_file dn1006.cif
_cod_data_source_block I
_cod_depositor_comments
;
The following automatic conversions were performed:

'_exptl_crystal_density_meas' value 'not measured' was changed to '?'
- the value is perceived as not measured.

Automatic conversion script
Id: cif_fix_values 3008 2015-01-20 13:52:24Z robertas 
;
_cod_database_code 2012624
_cod_database_fobs_code 2012624

loop_
_symmetry_equiv_pos_as_xyz
'x, y, z'
'-x, -y, z+1/2'
'x+1/2, -y+1/2, z'
'-x+1/2, y+1/2, z+1/2'

loop_
_atom_site_label
_atom_site_fract_x
_atom_site_fract_y
_atom_site_fract_z
_atom_site_U_iso_or_equiv
_atom_site_adp_type
_atom_site_calc_flag
_atom_site_refinement_flags
_atom_site_occupancy
_atom_site_disorder_assembly
_atom_site_disorder_group
_atom_site_type_symbol
O1 0.22569(18) 0.7184(3) 0.3797(3) 0.0297(9) Uani d . 1 . . O
H1 0.2470 0.7826 0.3648 0.036 Uiso d R 1 . . H
O2 0.26739(18) 0.9379(3) 0.3475(3) 0.0269(8) Uani d . 1 . . O
H2 0.2323 0.9821 0.3604 0.032 Uiso d R 1 . . H
O3 0.15176(19) 1.0451(3) 0.3858(3) 0.0319(9) Uani d . 1 . . O
O4 0.08297(18) 0.8361(3) 0.4355(3) 0.0301(9) Uani d . 1 . . O
H4 0.1023 0.9013 0.4201 0.036 Uiso d R 1 . . H
C1 0.2195(3) 0.6348(4) 0.5403(4) 0.0240(11) Uani d . 1 . . C
C2 0.2608(3) 0.6838(5) 0.4641(4) 0.0242(11) Uani d . 1 . . C
C3 0.3365(3) 0.6978(4) 0.4707(4) 0.0255(11) Uani d . 1 . . C
C4 0.3714(3) 0.6578(5) 0.5545(4) 0.0278(12) Uani d . 1 . . C
H4A 0.4216 0.6665 0.5604 0.033 Uiso calc R 1 . . H
C5 0.3316(3) 0.6050(4) 0.6293(4) 0.0279(11) Uani d . 1 . . C
H5A 0.3553 0.5764 0.6844 0.033 Uiso calc R 1 . . H
C6 0.2571(2) 0.5951(4) 0.6217(4) 0.0255(11) Uani d . 1 . . C
H6A 0.2311 0.5607 0.6727 0.031 Uiso calc R 1 . . H
C7 0.3794(3) 0.7612(5) 0.3921(4) 0.0271(12) Uani d . 1 . . C
H7A 0.3553 0.7479 0.3305 0.032 Uiso calc R 1 . . H
H7B 0.4275 0.7247 0.3883 0.032 Uiso calc R 1 . . H
C8 0.3871(3) 0.8990(5) 0.4092(3) 0.0258(12) Uani d . 1 . . C
C9 0.3297(3) 0.9800(5) 0.3869(4) 0.0254(11) Uani d . 1 . . C
C10 0.3387(3) 1.1081(5) 0.4060(4) 0.0268(11) Uani d . 1 . . C
C11 0.4039(3) 1.1493(5) 0.4472(4) 0.0276(12) Uani d . 1 . . C
H11A 0.4102 1.2329 0.4589 0.033 Uiso calc R 1 . . H
C12 0.4593(3) 1.0688(5) 0.4707(4) 0.0322(13) Uani d . 1 . . C
H12A 0.5021 1.0975 0.4990 0.039 Uiso calc R 1 . . H
C13 0.4504(3) 0.9443(5) 0.4516(4) 0.0317(13) Uani d . 1 . . C
H13A 0.4876 0.8899 0.4675 0.038 Uiso calc R 1 . . H
C14 0.2789(3) 1.1987(5) 0.3819(4) 0.0293(12) Uani d . 1 . . C
H14A 0.2568 1.1744 0.3211 0.035 Uiso calc R 1 . . H
H14B 0.3007 1.2791 0.3724 0.035 Uiso calc R 1 . . H
C15 0.2196(3) 1.2099(4) 0.4573(4) 0.0273(12) Uani d . 1 . . C
C16 0.1573(3) 1.1349(4) 0.4558(4) 0.0269(11) Uani d . 1 . . C
C17 0.1019(3) 1.1469(5) 0.5242(4) 0.0243(11) Uani d . 1 . . C
C18 0.1114(3) 1.2341(5) 0.5982(4) 0.0291(12) Uani d . 1 . . C
H18A 0.0754 1.2429 0.6451 0.035 Uiso calc R 1 . . H
C19 0.1728(3) 1.3072(5) 0.6031(4) 0.0330(13) Uani d . 1 . . C
H19A 0.1786 1.3629 0.6535 0.040 Uiso calc R 1 . . H
C20 0.2261(3) 1.2969(5) 0.5320(4) 0.0302(12) Uani d . 1 . . C
H20A 0.2666 1.3482 0.5340 0.036 Uiso calc R 1 . . H
C21 0.0363(3) 1.0626(5) 0.5250(4) 0.0280(12) Uani d . 1 . . C
H21A -0.0048 1.1044 0.5545 0.034 Uiso calc R 1 . . H
H21B 0.0231 1.0413 0.4592 0.034 Uiso calc R 1 . . H
C22 0.0535(3) 0.9475(5) 0.5811(4) 0.0264(12) Uani d . 1 . . C
C23 0.0798(3) 0.8417(5) 0.5344(3) 0.0255(12) Uani d . 1 . . C
C24 0.1014(3) 0.7368(5) 0.5867(4) 0.0262(12) Uani d . 1 . . C
C25 0.0917(3) 0.7361(5) 0.6863(4) 0.0301(13) Uani d . 1 . . C
H25A 0.1037 0.6663 0.7216 0.036 Uiso calc R 1 . . H
C26 0.0640(3) 0.8392(5) 0.7337(4) 0.0336(13) Uani d . 1 . . C
H26A 0.0578 0.8377 0.8005 0.040 Uiso calc R 1 . . H
C27 0.0456(3) 0.9439(5) 0.6818(4) 0.0301(13) Uani d . 1 . . C
H27A 0.0279 1.0126 0.7143 0.036 Uiso calc R 1 . . H
C28 0.1367(3) 0.6287(5) 0.5357(4) 0.0275(12) Uani d . 1 . . C
H28A 0.1214 0.6278 0.4685 0.033 Uiso calc R 1 . . H
H28B 0.1203 0.5529 0.5655 0.033 Uiso calc R 1 . . H
N 0.1534(2) 0.5612(4) 0.2522(3) 0.0303(10) Uani d . 1 . . N
H5 0.1859 0.6081 0.2822 0.036 Uiso d R 1 . . H
C29 0.1884(3) 0.5361(5) 0.1561(4) 0.0368(14) Uani d . 1 . . C
H29A 0.1526 0.4985 0.1138 0.044 Uiso calc R 1 . . H
H29B 0.2026 0.6139 0.1273 0.044 Uiso calc R 1 . . H
C30 0.2537(3) 0.4547(6) 0.1605(6) 0.0552(18) Uani d . 1 . . C
H30A 0.2730 0.4435 0.0965 0.083 Uiso calc R 1 . . H
H30B 0.2401 0.3763 0.1869 0.083 Uiso calc R 1 . . H
H30C 0.2901 0.4918 0.2009 0.083 Uiso calc R 1 . . H
C31 0.0874(3) 0.6412(5) 0.2431(4) 0.0355(14) Uani d . 1 . . C
H31A 0.0637 0.6472 0.3056 0.043 Uiso calc R 1 . . H
H31B 0.0533 0.6030 0.1985 0.043 Uiso calc R 1 . . H
C32 0.1053(3) 0.7695(5) 0.2072(4) 0.0411(15) Uani d . 1 . . C
H32A 0.0612 0.8165 0.2016 0.062 Uiso calc R 1 . . H
H32B 0.1285 0.7642 0.1451 0.062 Uiso calc R 1 . . H
H32C 0.1375 0.8091 0.2523 0.062 Uiso calc R 1 . . H
C33 0.1374(3) 0.4448(5) 0.3092(4) 0.0370(14) Uani d . 1 . . C
H33A 0.1825 0.3996 0.3178 0.044 Uiso calc R 1 . . H
H33B 0.1198 0.4677 0.3729 0.044 Uiso calc R 1 . . H
C34 0.0823(3) 0.3612(6) 0.2627(5) 0.0489(17) Uani d . 1 . . C
H34A 0.0750 0.2901 0.3028 0.073 Uiso calc R 1 . . H
H34B 0.0998 0.3358 0.2003 0.073 Uiso calc R 1 . . H
H34C 0.0370 0.4042 0.2553 0.073 Uiso calc R 1 . . H

loop_
_atom_site_aniso_label
_atom_site_aniso_U_11
_atom_site_aniso_U_22
_atom_site_aniso_U_33
_atom_site_aniso_U_12
_atom_site_aniso_U_13
_atom_site_aniso_U_23
O1 0.0279(19) 0.033(2) 0.0286(19) -0.0060(16) -0.0058(17) 0.0042(16)
O2 0.0235(19) 0.029(2) 0.0283(18) 0.0032(15) -0.0035(16) -0.0024(16)
O3 0.036(2) 0.031(2) 0.0281(19) -0.0019(17) -0.0012(17) -0.0061(17)
O4 0.033(2) 0.029(2) 0.028(2) -0.0014(17) 0.0006(16) 0.0003(16)
C1 0.025(3) 0.019(2) 0.028(3) 0.003(2) -0.002(2) -0.003(2)
C2 0.026(3) 0.023(3) 0.023(3) 0.004(2) -0.004(2) -0.003(2)
C3 0.024(3) 0.027(3) 0.026(3) -0.004(2) 0.001(2) -0.002(2)
C4 0.023(3) 0.032(3) 0.029(3) 0.004(2) -0.001(2) 0.001(2)
C5 0.026(3) 0.025(3) 0.033(3) 0.001(2) -0.008(2) 0.002(2)
C6 0.024(3) 0.025(3) 0.028(3) -0.002(2) 0.000(2) -0.005(2)
C7 0.022(3) 0.034(3) 0.025(3) 0.009(2) 0.002(2) -0.001(2)
C8 0.024(3) 0.034(3) 0.019(3) 0.006(2) 0.005(2) 0.003(2)
C9 0.027(3) 0.028(3) 0.022(2) -0.005(2) 0.000(2) 0.001(2)
C10 0.029(3) 0.027(3) 0.024(3) 0.002(2) 0.004(2) 0.002(2)
C11 0.027(3) 0.030(3) 0.026(3) -0.003(2) 0.001(2) -0.001(2)
C12 0.025(3) 0.040(3) 0.032(3) -0.005(2) -0.001(2) -0.002(3)
C13 0.022(3) 0.040(3) 0.033(3) -0.001(2) -0.003(2) 0.002(3)
C14 0.031(3) 0.032(3) 0.025(3) -0.003(2) 0.002(2) 0.002(2)
C15 0.034(3) 0.023(3) 0.025(3) 0.003(2) 0.004(2) 0.003(2)
C16 0.036(3) 0.020(3) 0.025(3) 0.001(2) -0.004(2) -0.003(2)
C17 0.023(3) 0.022(3) 0.028(3) 0.006(2) -0.004(2) 0.001(2)
C18 0.028(3) 0.029(3) 0.030(3) 0.006(2) 0.004(2) 0.003(2)
C19 0.045(3) 0.027(3) 0.027(3) 0.002(3) 0.000(3) -0.004(2)
C20 0.034(3) 0.020(3) 0.037(3) 0.001(2) -0.001(3) 0.001(2)
C21 0.029(3) 0.029(3) 0.025(3) 0.005(2) 0.001(2) 0.000(2)
C22 0.018(2) 0.032(3) 0.029(3) -0.003(2) 0.003(2) 0.001(2)
C23 0.027(3) 0.029(3) 0.020(3) -0.002(2) 0.000(2) 0.003(2)
C24 0.017(3) 0.030(3) 0.031(3) -0.001(2) 0.001(2) -0.001(2)
C25 0.025(3) 0.030(3) 0.035(3) -0.002(2) -0.001(2) 0.006(3)
C26 0.031(3) 0.036(3) 0.034(3) 0.002(3) 0.001(3) 0.005(3)
C27 0.022(3) 0.036(3) 0.032(3) 0.001(2) 0.005(2) -0.004(3)
C28 0.020(3) 0.030(3) 0.033(3) 0.000(2) -0.002(2) -0.001(2)
N 0.028(2) 0.033(3) 0.030(2) 0.003(2) -0.004(2) 0.003(2)
C29 0.033(3) 0.038(3) 0.039(3) 0.004(3) 0.008(3) 0.005(3)
C30 0.042(4) 0.042(4) 0.082(5) 0.013(3) 0.018(3) 0.013(4)
C31 0.031(3) 0.044(4) 0.031(3) 0.011(3) -0.005(3) -0.007(3)
C32 0.051(4) 0.039(4) 0.033(3) 0.015(3) -0.011(3) 0.001(3)
C33 0.040(3) 0.037(3) 0.034(3) -0.007(3) 0.007(3) -0.003(3)
C34 0.051(4) 0.039(4) 0.057(4) -0.011(3) 0.011(3) -0.004(3)

loop_
_atom_type_symbol
_atom_type_description
_atom_type_scat_dispersion_real
_atom_type_scat_dispersion_imag
_atom_type_scat_source
C C 0.0033 0.0016 'International Tables Vol C Tables 4.2.6.8 and 6.1.1.4'
H H 0.0000 0.0000 'International Tables Vol C Tables 4.2.6.8 and 6.1.1.4'
N N 0.0061 0.0033 'International Tables Vol C Tables 4.2.6.8 and 6.1.1.4'
O O 0.0106 0.0060 'International Tables Vol C Tables 4.2.6.8 and 6.1.1.4'

loop_
_geom_angle_atom_site_label_1
_geom_angle_atom_site_label_2
_geom_angle_atom_site_label_3
_geom_angle
C2 O1 H1 102.7
C9 O2 H2 112.2
C23 O4 H4 103.7
C6 C1 C2 117.2(4)
C6 C1 C28 121.1(5)
C2 C1 C28 121.7(4)
O1 C2 C3 119.2(4)
O1 C2 C1 118.9(4)
C3 C2 C1 121.9(5)
C4 C3 C2 118.5(5)
C4 C3 C7 120.1(4)
C2 C3 C7 121.3(5)
C3 C4 C5 120.4(5)
C3 C4 H4A 119.8
C5 C4 H4A 119.8
C6 C5 C4 119.8(5)
C6 C5 H5A 120.1
C4 C5 H5A 120.1
C5 C6 C1 122.1(5)
C5 C6 H6A 118.9
C1 C6 H6A 118.9
C3 C7 C8 112.8(4)
C3 C7 H7A 109.0
C8 C7 H7A 109.0
C3 C7 H7B 109.0
C8 C7 H7B 109.0
H7A C7 H7B 107.8
C13 C8 C9 119.7(5)
C13 C8 C7 119.5(5)
C9 C8 C7 120.7(4)
O2 C9 C8 120.8(4)
O2 C9 C10 120.3(4)
C8 C9 C10 118.9(5)
C11 C10 C9 119.1(5)
C11 C10 C14 120.2(5)
C9 C10 C14 120.7(5)
C12 C11 C10 121.6(5)
C12 C11 H11A 119.2
C10 C11 H11A 119.2
C11 C12 C13 119.1(5)
C11 C12 H12A 120.5
C13 C12 H12A 120.5
C12 C13 C8 121.6(5)
C12 C13 H13A 119.2
C8 C13 H13A 119.2
C10 C14 C15 115.0(4)
C10 C14 H14A 108.5
C15 C14 H14A 108.5
C10 C14 H14B 108.5
C15 C14 H14B 108.5
H14A C14 H14B 107.5
C20 C15 C16 118.1(5)
C20 C15 C14 120.0(5)
C16 C15 C14 122.0(4)
O3 C16 C17 119.3(4)
O3 C16 C15 118.8(4)
C17 C16 C15 122.0(4)
C16 C17 C18 117.8(5)
C16 C17 C21 121.9(4)
C18 C17 C21 120.1(4)
C19 C18 C17 121.6(5)
C19 C18 H18A 119.2
C17 C18 H18A 119.2
C18 C19 C20 119.6(5)
C18 C19 H19A 120.2
C20 C19 H19A 120.2
C19 C20 C15 120.9(5)
C19 C20 H20A 119.6
C15 C20 H20A 119.6
C22 C21 C17 109.9(4)
C22 C21 H21A 109.7
C17 C21 H21A 109.7
C22 C21 H21B 109.7
C17 C21 H21B 109.7
H21A C21 H21B 108.2
C27 C22 C23 118.0(5)
C27 C22 C21 120.9(5)
C23 C22 C21 121.1(4)
O4 C23 C22 120.7(4)
O4 C23 C24 117.7(5)
C22 C23 C24 121.6(4)
C25 C24 C23 118.5(5)
C25 C24 C28 120.8(5)
C23 C24 C28 120.7(4)
C24 C25 C26 120.6(5)
C24 C25 H25A 119.7
C26 C25 H25A 119.7
C27 C26 C25 120.3(5)
C27 C26 H26A 119.8
C25 C26 H26A 119.8
C26 C27 C22 120.8(5)
C26 C27 H27A 119.6
C22 C27 H27A 119.6
C24 C28 C1 112.0(4)
C24 C28 H28A 109.2
C1 C28 H28A 109.2
C24 C28 H28B 109.2
C1 C28 H28B 109.2
H28A C28 H28B 107.9
C31 N C29 112.2(4)
C31 N C33 111.8(4)
C29 N C33 113.0(4)
C31 N H5 104.5
C29 N H5 103.3
C33 N H5 111.5
C30 C29 N 114.6(5)
C30 C29 H29A 108.6
N C29 H29A 108.6
C30 C29 H29B 108.6
N C29 H29B 108.6
H29A C29 H29B 107.6
C29 C30 H30A 109.5
C29 C30 H30B 109.5
H30A C30 H30B 109.5
C29 C30 H30C 109.5
H30A C30 H30C 109.5
H30B C30 H30C 109.5
N C31 C32 112.7(5)
N C31 H31A 109.0
C32 C31 H31A 109.0
N C31 H31B 109.0
C32 C31 H31B 109.0
H31A C31 H31B 107.8
C31 C32 H32A 109.5
C31 C32 H32B 109.5
H32A C32 H32B 109.5
C31 C32 H32C 109.5
H32A C32 H32C 109.5
H32B C32 H32C 109.5
C34 C33 N 114.3(5)
C34 C33 H33A 108.7
N C33 H33A 108.7
C34 C33 H33B 108.7
N C33 H33B 108.7
H33A C33 H33B 107.6
C33 C34 H34A 109.5
C33 C34 H34B 109.5
H34A C34 H34B 109.5
C33 C34 H34C 109.5
H34A C34 H34C 109.5
H34B C34 H34C 109.5

loop_
_geom_bond_atom_site_label_1
_geom_bond_atom_site_label_2
_geom_bond_site_symmetry_2
_geom_bond_distance
_geom_bond_publ_flag
O1 C2 . 1.386(6) ?
O1 O2 . 2.544(5) ?
O1 N . 2.790(6) ?
O1 H1 . 0.8251 ?
O2 C9 . 1.346(6) ?
O2 O3 . 2.478(5) ?
O2 H2 . 0.8234 ?
O3 C16 . 1.378(6) ?
O3 O4 . 2.689(5) ?
O4 C23 . 1.370(7) ?
O4 H4 . 0.8213 ?
C1 C6 . 1.389(7) ?
C1 C2 . 1.403(7) ?
C1 C28 . 1.522(7) ?
C2 C3 . 1.400(6) ?
C3 C4 . 1.393(7) ?
C3 C7 . 1.508(7) ?
C4 C5 . 1.390(7) ?
C4 H4A . 0.9300 ?
C5 C6 . 1.375(6) ?
C5 H5A . 0.9300 ?
C6 H6A . 0.9300 ?
C7 C8 . 1.522(7) ?
C7 H7A . 0.9700 ?
C7 H7B . 0.9700 ?
C8 C13 . 1.391(7) ?
C8 C9 . 1.408(7) ?
C9 C10 . 1.427(7) ?
C10 C11 . 1.400(7) ?
C10 C14 . 1.511(7) ?
C11 C12 . 1.380(7) ?
C11 H11A . 0.9300 ?
C12 C13 . 1.388(7) ?
C12 H12A . 0.9300 ?
C13 H13A . 0.9300 ?
C14 C15 . 1.512(7) ?
C14 H14A . 0.9700 ?
C14 H14B . 0.9700 ?
C15 C20 . 1.405(7) ?
C15 C16 . 1.405(7) ?
C16 C17 . 1.394(7) ?
C17 C18 . 1.405(7) ?
C17 C21 . 1.513(7) ?
C18 C19 . 1.381(7) ?
C18 H18A . 0.9300 ?
C19 C20 . 1.390(7) ?
C19 H19A . 0.9300 ?
C20 H20A . 0.9300 ?
C21 C22 . 1.505(7) ?
C21 H21A . 0.9700 ?
C21 H21B . 0.9700 ?
C22 C27 . 1.400(7) ?
C22 C23 . 1.404(7) ?
C23 C24 . 1.407(7) ?
C24 C25 . 1.388(7) ?
C24 C28 . 1.515(7) ?
C25 C26 . 1.394(7) ?
C25 H25A . 0.9300 ?
C26 C27 . 1.388(7) ?
C26 H26A . 0.9300 ?
C27 H27A . 0.9300 ?
C28 H28A . 0.9700 ?
C28 H28B . 0.9700 ?
N C31 . 1.497(6) ?
N C29 . 1.501(7) ?
N C33 . 1.520(7) ?
N H5 . 0.8872 ?
C29 C30 . 1.491(7) ?
C29 H29A . 0.9700 ?
C29 H29B . 0.9700 ?
C30 H30A . 0.9600 ?
C30 H30B . 0.9600 ?
C30 H30C . 0.9600 ?
C31 C32 . 1.516(8) ?
C31 H31A . 0.9700 ?
C31 H31B . 0.9700 ?
C32 H32A . 0.9600 ?
C32 H32B . 0.9600 ?
C32 H32C . 0.9600 ?
C33 C34 . 1.504(8) ?
C33 H33A . 0.9700 ?
C33 H33B . 0.9700 ?
C34 H34A . 0.9600 ?
C34 H34B . 0.9600 ?
C34 H34C . 0.9600 ?

loop_
_geom_hbond_atom_site_label_D
_geom_hbond_atom_site_label_H
_geom_hbond_atom_site_label_A
_geom_hbond_distance_DH
_geom_hbond_distance_HA
_geom_hbond_distance_DA
_geom_hbond_angle_DHA
N H5 O1 0.89 1.95 2.790(6) 158
O1 H1 O2 0.83 1.75 2.544(5) 162
O2 H2 O3 0.82 1.67 2.478(5) 169
O4 H4 O3 0.82 1.87 2.689(5) 177

loop_
_cod_related_entry_id
_cod_related_entry_database
_cod_related_entry_code
1 ChemSpider 30652341
